data_2230504
loop_
_publ_author_name
'Feng, Lei'
'Ji, Haiwei'
'Wang, Renliang'
'Ge, Haiyan'
'Li, Li'

_publ_section_title
;
 1,5-Bis(1-phenylethylidene)thiocarbonohydrazide
;
_journal_coeditor_code VM2088
_journal_issue 6
_journal_name_full 'Acta Crystallographica Section E'
_journal_page_first o1514
_journal_paper_doi 10.1107/S1600536811018320
_journal_volume 67
_journal_year 2011
_chemical_formula_iupac 'C17 H18 N4 S'
_chemical_formula_moiety 'C17 H18 N4 S'
_chemical_formula_sum 'C17 H18 N4 S'
_chemical_formula_weight 310.41
_chemical_name_systematic
;
1,5-Bis(1-phenylethylidene)thiocarbonohydrazide
;
_space_group_IT_number 2
_symmetry_cell_setting triclinic
_symmetry_space_group_name_Hall '-P 1'
_symmetry_space_group_name_H-M 'P -1'
_atom_sites_solution_hydrogens geom
_atom_sites_solution_primary direct
_atom_sites_solution_secondary difmap
_audit_creation_method SHELXL-97
_cell_angle_alpha 76.62(3)
_cell_angle_beta 76.39(3)
_cell_angle_gamma 82.35(3)
_cell_formula_units_Z 2
_cell_length_a 7.5947(15)
_cell_length_b 8.8202(18)
_cell_length_c 13.084(3)
_cell_measurement_reflns_used 1351
_cell_measurement_temperature 293(2)
_cell_measurement_theta_max 25.126
_cell_measurement_theta_min 2.593
_cell_volume 825.8(3)
_computing_cell_refinement 'SAINT (Bruker, 2007)'
_computing_data_collection 'SMART (Bruker, 2007)'
_computing_data_reduction 'SAINT (Bruker, 2007)'
_computing_molecular_graphics 'SHELXTL (Sheldrick, 2008)'
_computing_publication_material 'SHELXTL (Sheldrick, 2008)'
_computing_structure_refinement 'SHELXL97 (Sheldrick, 2008)'
_computing_structure_solution 'SHELXS97 (Sheldrick, 2008)'
_diffrn_ambient_temperature 293(2)
_diffrn_measured_fraction_theta_full 0.988
_diffrn_measured_fraction_theta_max 0.988
_diffrn_measurement_device_type 'Bruker SMART APEX CCD area-detector'
_diffrn_measurement_method '\f and \w'
_diffrn_radiation_monochromator graphite
_diffrn_radiation_source 'fine-focus sealed tube'
_diffrn_radiation_type MoK\a
_diffrn_radiation_wavelength 0.71073
_diffrn_reflns_av_R_equivalents 0.0222
_diffrn_reflns_av_sigmaI/netI 0.0407
_diffrn_reflns_limit_h_max 9
_diffrn_reflns_limit_h_min -8
_diffrn_reflns_limit_k_max 9
_diffrn_reflns_limit_k_min -10
_diffrn_reflns_limit_l_max 15
_diffrn_reflns_limit_l_min -15
_diffrn_reflns_number 4272
_diffrn_reflns_theta_full 25.02
_diffrn_reflns_theta_max 25.02
_diffrn_reflns_theta_min 2.60
_exptl_absorpt_coefficient_mu 0.198
_exptl_absorpt_correction_T_max 0.9766
_exptl_absorpt_correction_T_min 0.9615
_exptl_absorpt_correction_type multi-scan
_exptl_absorpt_process_details '(SADABS; Sheldrick, 1996)'
_exptl_crystal_colour colourless
_exptl_crystal_density_diffrn 1.248
_exptl_crystal_density_method 'not measured'
_exptl_crystal_description block
_exptl_crystal_F_000 328
_exptl_crystal_size_max 0.20
_exptl_crystal_size_mid 0.16
_exptl_crystal_size_min 0.12
_refine_diff_density_max 0.237
_refine_diff_density_min -0.191
_refine_ls_extinction_coef 0.015(4)
_refine_ls_extinction_expression Fc^*^=kFc[1+0.001xFc^2^\l^3^/sin(2\q)]^-1/4^
_refine_ls_extinction_method 'SHELXL97 (Sheldrick, 2008)'
_refine_ls_goodness_of_fit_ref 1.021
_refine_ls_hydrogen_treatment constr
_refine_ls_matrix_type full
_refine_ls_number_parameters 202
_refine_ls_number_reflns 2876
_refine_ls_number_restraints 1
_refine_ls_restrained_S_all 1.021
_refine_ls_R_factor_all 0.0688
_refine_ls_R_factor_gt 0.0468
_refine_ls_shift/su_max 0.001
_refine_ls_shift/su_mean 0.000
_refine_ls_structure_factor_coef Fsqd
_refine_ls_weighting_details 'calc w=1/[\s^2^(Fo^2^)+(0.0718P)^2^+0.2086P] where P=(Fo^2^+2Fc^2^)/3'
_refine_ls_weighting_scheme calc
_refine_ls_wR_factor_gt 0.1276
_refine_ls_wR_factor_ref 0.1457
_reflns_number_gt 2033
_reflns_number_total 2876
_reflns_threshold_expression I>2sigma(I)
_cod_data_source_file vm2088.cif
_cod_data_source_block I
_cod_database_code 2230504
_cod_database_fobs_code 2230504

loop_
_symmetry_equiv_pos_as_xyz
'x, y, z'
'-x, -y, -z'

loop_
_atom_site_type_symbol
_atom_site_label
_atom_site_fract_x
_atom_site_fract_y
_atom_site_fract_z
_atom_site_U_iso_or_equiv
_atom_site_adp_type
_atom_site_calc_flag
_atom_site_refinement_flags
_atom_site_occupancy
_atom_site_symmetry_multiplicity
_atom_site_disorder_assembly
_atom_site_disorder_group
S S1 0.91194(11) 0.69768(7) -0.10817(5) 0.0688(3) Uani d . 1 1 . .
N N1 0.7946(3) 0.9200(2) 0.00704(14) 0.0560(6) Uani d . 1 1 . .
H H1 0.7779 0.9500 0.0669 0.067 Uiso calc RD 1 1 . .
N N2 0.7386(3) 1.0205(2) -0.07909(14) 0.0521(5) Uani d . 1 1 . .
N N3 0.9241(3) 0.6971(2) 0.09311(14) 0.0566(6) Uani d . 1 1 . .
H H3 0.9787 0.6046 0.0982 0.068 Uiso calc R 1 1 . .
N N4 0.8830(3) 0.7712(2) 0.17832(15) 0.0520(5) Uani d . 1 1 . .
C C1 0.8745(3) 0.7765(3) -0.00005(18) 0.0524(6) Uani d . 1 1 . .
C C2 0.6582(3) 1.1530(3) -0.06107(18) 0.0498(6) Uani d . 1 1 . .
C C3 0.6205(4) 1.2028(3) 0.0448(2) 0.0677(8) Uani d . 1 1 . .
H H3A 0.6098 1.1120 0.1022 0.102 Uiso calc RD 1 1 . .
H H3B 0.5091 1.2689 0.0525 0.102 Uiso calc R 1 1 . .
H H3C 0.7185 1.2592 0.0474 0.102 Uiso calc R 1 1 . .
C C4 0.6017(3) 1.2612(2) -0.15566(18) 0.0514(6) Uani d . 1 1 . .
C C5 0.6339(4) 1.2169(3) -0.25393(19) 0.0617(7) Uani d . 1 1 . .
H H5 0.6893 1.1180 -0.2604 0.074 Uiso calc R 1 1 . .
C C6 0.5846(4) 1.3179(3) -0.3422(2) 0.0701(8) Uani d . 1 1 . .
H H6 0.6078 1.2867 -0.4076 0.084 Uiso calc R 1 1 . .
C C7 0.5015(4) 1.4645(3) -0.3343(2) 0.0704(8) Uani d . 1 1 . .
H H7 0.4694 1.5324 -0.3942 0.085 Uiso calc R 1 1 . .
C C8 0.4666(4) 1.5095(3) -0.2381(2) 0.0748(8) Uani d . 1 1 . .
H H8 0.4092 1.6080 -0.2321 0.090 Uiso calc R 1 1 . .
C C9 0.5164(4) 1.4089(3) -0.1491(2) 0.0661(8) Uani d . 1 1 . .
H H9 0.4921 1.4411 -0.0839 0.079 Uiso calc R 1 1 . .
C C10 0.9131(3) 0.6990(3) 0.27089(18) 0.0516(6) Uani d . 1 1 . .
C C11 0.9913(4) 0.5327(3) 0.2956(2) 0.0708(8) Uani d . 1 1 . .
H H11A 0.9160 0.4657 0.2797 0.106 Uiso calc R 1 1 . .
H H11B 0.9961 0.5032 0.3703 0.106 Uiso calc R 1 1 . .
H H11C 1.1118 0.5228 0.2525 0.106 Uiso calc R 1 1 . .
C C12 0.8641(3) 0.7926(3) 0.35463(18) 0.0528(6) Uani d . 1 1 . .
C C13 0.8581(5) 0.9550(3) 0.3268(2) 0.0790(9) Uani d . 1 1 . .
H H13 0.8894 1.0049 0.2550 0.095 Uiso calc R 1 1 . .
C C14 0.8063(7) 1.0415(4) 0.4049(3) 0.1186(16) Uani d . 1 1 . .
H H14 0.8012 1.1501 0.3855 0.142 Uiso calc R 1 1 . .
C C15 0.7621(7) 0.9703(4) 0.5109(3) 0.1202(16) Uani d . 1 1 . .
H H15 0.7270 1.0304 0.5631 0.144 Uiso calc R 1 1 . .
C C16 0.7691(5) 0.8118(4) 0.5402(2) 0.0960(12) Uani d . 1 1 . .
H H16 0.7384 0.7633 0.6124 0.115 Uiso calc R 1 1 . .
C C17 0.8217(4) 0.7239(3) 0.4628(2) 0.0696(8) Uani d . 1 1 . .
H H17 0.8291 0.6154 0.4834 0.084 Uiso calc R 1 1 . .

loop_
_atom_site_aniso_label
_atom_site_aniso_U_11
_atom_site_aniso_U_22
_atom_site_aniso_U_33
_atom_site_aniso_U_12
_atom_site_aniso_U_13
_atom_site_aniso_U_23
S1 0.1111(7) 0.0488(4) 0.0460(4) 0.0237(4) -0.0270(4) -0.0155(3)
N1 0.0858(16) 0.0416(10) 0.0403(10) 0.0161(10) -0.0229(10) -0.0105(8)
N2 0.0758(14) 0.0391(10) 0.0407(10) 0.0090(9) -0.0189(9) -0.0079(8)
N3 0.0823(15) 0.0436(11) 0.0424(11) 0.0156(10) -0.0214(10) -0.0092(9)
N4 0.0683(14) 0.0459(11) 0.0418(10) 0.0067(9) -0.0171(9) -0.0102(8)
C1 0.0691(17) 0.0430(12) 0.0427(13) 0.0073(11) -0.0156(11) -0.0071(10)
C2 0.0654(16) 0.0407(12) 0.0446(13) 0.0064(11) -0.0165(11) -0.0128(10)
C3 0.097(2) 0.0580(15) 0.0537(15) 0.0202(14) -0.0303(15) -0.0234(12)
C4 0.0660(16) 0.0410(12) 0.0474(13) 0.0063(11) -0.0176(12) -0.0103(10)
C5 0.086(2) 0.0492(14) 0.0503(14) 0.0137(13) -0.0234(13) -0.0130(11)
C6 0.096(2) 0.0658(17) 0.0490(14) 0.0156(15) -0.0264(14) -0.0144(13)
C7 0.086(2) 0.0609(16) 0.0582(17) 0.0102(14) -0.0271(15) 0.0019(13)
C8 0.103(2) 0.0476(14) 0.0700(18) 0.0218(15) -0.0289(16) -0.0092(13)
C9 0.094(2) 0.0482(14) 0.0533(15) 0.0171(13) -0.0203(14) -0.0140(12)
C10 0.0650(16) 0.0453(13) 0.0444(13) 0.0039(11) -0.0194(11) -0.0058(10)
C11 0.101(2) 0.0559(15) 0.0552(15) 0.0207(15) -0.0320(15) -0.0116(12)
C12 0.0649(16) 0.0496(13) 0.0446(13) 0.0031(11) -0.0183(11) -0.0088(11)
C13 0.132(3) 0.0535(16) 0.0543(16) 0.0003(16) -0.0293(17) -0.0106(13)
C14 0.230(5) 0.0540(18) 0.078(2) 0.015(2) -0.049(3) -0.0248(17)
C15 0.219(5) 0.078(2) 0.065(2) 0.028(3) -0.036(3) -0.0342(18)
C16 0.156(3) 0.080(2) 0.0468(16) 0.014(2) -0.0207(19) -0.0171(15)
C17 0.104(2) 0.0558(15) 0.0473(15) 0.0050(15) -0.0223(14) -0.0075(12)

loop_
_atom_type_symbol
_atom_type_description
_atom_type_scat_dispersion_real
_atom_type_scat_dispersion_imag
_atom_type_scat_source
C C 0.0033 0.0016 'International Tables Vol C Tables 4.2.6.8 and 6.1.1.4'
H H 0.0000 0.0000 'International Tables Vol C Tables 4.2.6.8 and 6.1.1.4'
N N 0.0061 0.0033 'International Tables Vol C Tables 4.2.6.8 and 6.1.1.4'
S S 0.1246 0.1234 'International Tables Vol C Tables 4.2.6.8 and 6.1.1.4'

loop_
_geom_angle_atom_site_label_1
_geom_angle_atom_site_label_2
_geom_angle_atom_site_label_3
_geom_angle_site_symmetry_1
_geom_angle_site_symmetry_3
_geom_angle
_geom_angle_publ_flag
C1 N1 N2 . . 121.73(18) ?
C1 N1 H1 . . 119.1 ?
N2 N1 H1 . . 119.1 ?
C2 N2 N1 . . 115.81(18) ?
C1 N3 N4 . . 117.21(18) ?
C1 N3 H3 . . 121.4 ?
N4 N3 H3 . . 121.4 ?
C10 N4 N3 . . 120.56(19) ?
N1 C1 N3 . . 112.62(19) ?
N1 C1 S1 . . 125.52(17) ?
N3 C1 S1 . . 121.86(17) ?
N2 C2 C4 . . 114.99(19) ?
N2 C2 C3 . . 125.2(2) ?
C4 C2 C3 . . 119.78(19) ?
C2 C3 H3A . . 109.5 ?
C2 C3 H3B . . 109.5 ?
H3A C3 H3B . . 109.5 ?
C2 C3 H3C . . 109.5 ?
H3A C3 H3C . . 109.5 ?
H3B C3 H3C . . 109.5 ?
C5 C4 C9 . . 117.8(2) ?
C5 C4 C2 . . 120.7(2) ?
C9 C4 C2 . . 121.6(2) ?
C6 C5 C4 . . 120.8(2) ?
C6 C5 H5 . . 119.6 ?
C4 C5 H5 . . 119.6 ?
C7 C6 C5 . . 120.6(2) ?
C7 C6 H6 . . 119.7 ?
C5 C6 H6 . . 119.7 ?
C8 C7 C6 . . 119.5(2) ?
C8 C7 H7 . . 120.2 ?
C6 C7 H7 . . 120.2 ?
C7 C8 C9 . . 120.2(2) ?
C7 C8 H8 . . 119.9 ?
C9 C8 H8 . . 119.9 ?
C8 C9 C4 . . 121.1(2) ?
C8 C9 H9 . . 119.5 ?
C4 C9 H9 . . 119.5 ?
N4 C10 C12 . . 114.8(2) ?
N4 C10 C11 . . 124.5(2) ?
C12 C10 C11 . . 120.7(2) ?
C10 C11 H11A . . 109.5 ?
C10 C11 H11B . . 109.5 ?
H11A C11 H11B . . 109.5 ?
C10 C11 H11C . . 109.5 ?
H11A C11 H11C . . 109.5 ?
H11B C11 H11C . . 109.5 ?
C17 C12 C13 . . 117.6(2) ?
C17 C12 C10 . . 121.9(2) ?
C13 C12 C10 . . 120.5(2) ?
C14 C13 C12 . . 120.2(3) ?
C14 C13 H13 . . 119.9 ?
C12 C13 H13 . . 119.9 ?
C15 C14 C13 . . 120.7(3) ?
C15 C14 H14 . . 119.6 ?
C13 C14 H14 . . 119.6 ?
C16 C15 C14 . . 120.2(3) ?
C16 C15 H15 . . 119.9 ?
C14 C15 H15 . . 119.9 ?
C15 C16 C17 . . 119.6(3) ?
C15 C16 H16 . . 120.2 ?
C17 C16 H16 . . 120.2 ?
C16 C17 C12 . . 121.6(3) ?
C16 C17 H17 . . 119.2 ?
C12 C17 H17 . . 119.2 ?

loop_
_geom_bond_atom_site_label_1
_geom_bond_atom_site_label_2
_geom_bond_site_symmetry_2
_geom_bond_distance
_geom_bond_publ_flag
S1 C1 . 1.667(2) ?
N1 C1 . 1.343(3) ?
N1 N2 . 1.378(2) ?
N1 H1 . 0.8600 ?
N2 C2 . 1.290(3) ?
N3 C1 . 1.367(3) ?
N3 N4 . 1.374(3) ?
N3 H3 . 0.8600 ?
N4 C10 . 1.288(3) ?
C2 C4 . 1.490(3) ?
C2 C3 . 1.502(3) ?
C3 H3A . 0.9600 ?
C3 H3B . 0.9600 ?
C3 H3C . 0.9600 ?
C4 C5 . 1.387(3) ?
C4 C9 . 1.388(3) ?
C5 C6 . 1.380(3) ?
C5 H5 . 0.9300 ?
C6 C7 . 1.376(4) ?
C6 H6 . 0.9300 ?
C7 C8 . 1.363(4) ?
C7 H7 . 0.9300 ?
C8 C9 . 1.388(3) ?
C8 H8 . 0.9300 ?
C9 H9 . 0.9300 ?
C10 C12 . 1.471(3) ?
C10 C11 . 1.499(3) ?
C11 H11A . 0.9600 ?
C11 H11B . 0.9600 ?
C11 H11C . 0.9600 ?
C12 C17 . 1.383(3) ?
C12 C13 . 1.392(3) ?
C13 C14 . 1.368(4) ?
C13 H13 . 0.9300 ?
C14 C15 . 1.366(5) ?
C14 H14 . 0.9300 ?
C15 C16 . 1.358(5) ?
C15 H15 . 0.9300 ?
C16 C17 . 1.370(4) ?
C16 H16 . 0.9300 ?
C17 H17 . 0.9300 ?

loop_
_geom_hbond_atom_site_label_D
_geom_hbond_atom_site_label_H
_geom_hbond_atom_site_label_A
_geom_hbond_site_symmetry_A
_geom_hbond_distance_DH
_geom_hbond_distance_HA
_geom_hbond_distance_DA
_geom_hbond_angle_DHA
N3 H3 S1 2_765 0.86 2.67 3.515(2) 169

loop_
_geom_torsion_atom_site_label_1
_geom_torsion_atom_site_label_2
_geom_torsion_atom_site_label_3
_geom_torsion_atom_site_label_4
_geom_torsion_site_symmetry_1
_geom_torsion_site_symmetry_2
_geom_torsion_site_symmetry_3
_geom_torsion_site_symmetry_4
_geom_torsion
_geom_torsion_publ_flag
C1 N1 N2 C2 . . . . 177.7(2) ?
C1 N3 N4 C10 . . . . 174.7(2) ?
N2 N1 C1 N3 . . . . 178.3(2) ?
N2 N1 C1 S1 . . . . -1.9(4) ?
N4 N3 C1 N1 . . . . 1.4(3) ?
N4 N3 C1 S1 . . . . -178.43(18) ?
N1 N2 C2 C4 . . . . 179.0(2) ?
N1 N2 C2 C3 . . . . -0.8(4) ?
N2 C2 C4 C5 . . . . 0.8(4) ?
C3 C2 C4 C5 . . . . -179.5(2) ?
N2 C2 C4 C9 . . . . -178.9(3) ?
C3 C2 C4 C9 . . . . 0.8(4) ?
C9 C4 C5 C6 . . . . 0.9(4) ?
C2 C4 C5 C6 . . . . -178.8(3) ?
C4 C5 C6 C7 . . . . -0.4(5) ?
C5 C6 C7 C8 . . . . -0.5(5) ?
C6 C7 C8 C9 . . . . 0.7(5) ?
C7 C8 C9 C4 . . . . -0.2(5) ?
C5 C4 C9 C8 . . . . -0.6(4) ?
C2 C4 C9 C8 . . . . 179.1(3) ?
N3 N4 C10 C12 . . . . 179.5(2) ?
N3 N4 C10 C11 . . . . -0.6(4) ?
N4 C10 C12 C17 . . . . 155.1(3) ?
C11 C10 C12 C17 . . . . -24.8(4) ?
N4 C10 C12 C13 . . . . -24.6(4) ?
C11 C10 C12 C13 . . . . 155.6(3) ?
C17 C12 C13 C14 . . . . -1.9(5) ?
C10 C12 C13 C14 . . . . 177.7(3) ?
C12 C13 C14 C15 . . . . 0.8(6) ?
C13 C14 C15 C16 . . . . 0.0(7) ?
C14 C15 C16 C17 . . . . 0.3(7) ?
C15 C16 C17 C12 . . . . -1.5(6) ?
C13 C12 C17 C16 . . . . 2.3(5) ?
C10 C12 C17 C16 . . . . -177.3(3) ?

loop_
_cod_related_entry_id
_cod_related_entry_database
_cod_related_entry_code
1 ChemSpider 5427550
